data_7241033
loop_
_publ_author_name
'Ling, Irene'
'Sobolev, Alexandre N.'
'Loh, Sze Le'
'Turner, Gemma F.'
'Moggach, Stephen A.'

_publ_section_title
;
 Structural investigation of bromide complexation with bipodal, tripodal
 and tetrapodal cationic molecules
;
_journal_name_full CrystEngComm
_journal_paper_doi 10.1039/D0CE00747A
_journal_year 2020
_chemical_formula_moiety 'C27 H54 N3, 3(Br), 5(H2 O)'
_chemical_formula_sum 'C27 H64 Br3 N3 O5'
_chemical_formula_weight 750.54
_space_group_crystal_system monoclinic
_space_group_IT_number 14
_space_group_name_Hall '-P 2yn'
_space_group_name_H-M_alt 'P 1 21/n 1'
_atom_sites_solution_hydrogens mixed
_audit_creation_method SHELXL-2014/7
_audit_update_record
;
2020-07-23 deposited with the CCDC.	2020-07-31 downloaded from the CCDC.
;
_cell_angle_alpha 90
_cell_angle_beta 105.02
_cell_angle_gamma 90
_cell_formula_units_Z 8
_cell_length_a 16.7042(1)
_cell_length_b 25.8169(1)
_cell_length_c 18.0462(1)
_cell_measurement_reflns_used 76467
_cell_measurement_temperature 100(2)
_cell_measurement_theta_max 67.246
_cell_measurement_theta_min 3.047
_cell_volume 7516.55(7)
_computing_cell_refinement 'CrysAlisPro 1.171.40.53 (Rigaku OD, 2019)'
_computing_data_collection 'CrysAlisPro 1.171.40.53 (Rigaku OD, 2019)'
_computing_data_reduction 'CrysAlisPro 1.171.40.53 (Rigaku OD, 2019)'
_computing_molecular_graphics 'X-Seed v. 4.0 (Barbour, 2001)'
_computing_publication_material 'SHELXL-2014/7 (Sheldrick, 2014)'
_computing_structure_refinement 'SHELXL-2014/7 (Sheldrick, 2014)'
_computing_structure_solution 'SHELXT-2015/1 (Sheldrick, 2015)'
_diffrn_ambient_temperature 100(2)
_diffrn_detector 'CCD plate'
_diffrn_detector_area_resol_mean 10.4738
_diffrn_detector_type Ruby
_diffrn_measured_fraction_theta_full 0.997
_diffrn_measured_fraction_theta_max 0.997
_diffrn_measurement_device 'four-circle diffractometer'
_diffrn_measurement_device_type 'Oxford Diffraction Gemini-R Ultra'
_diffrn_measurement_method '\w scans'
_diffrn_orient_matrix_type 'CrysAlisPro convention (1999,Acta A55,543-557)'
_diffrn_orient_matrix_UB_11 -0.0549505
_diffrn_orient_matrix_UB_12 0.0039279
_diffrn_orient_matrix_UB_13 -0.0827731
_diffrn_orient_matrix_UB_21 -0.0241751
_diffrn_orient_matrix_UB_22 -0.0573977
_diffrn_orient_matrix_UB_23 0.0028169
_diffrn_orient_matrix_UB_31 -0.0742726
_diffrn_orient_matrix_UB_32 0.0157845
_diffrn_orient_matrix_UB_33 0.0308891
_diffrn_radiation_monochromator mirror
_diffrn_radiation_source 'fine-focus sealed X-ray tube'
_diffrn_radiation_type CuK\a
_diffrn_radiation_wavelength 1.54178
_diffrn_reflns_av_R_equivalents 0.0471
_diffrn_reflns_av_unetI/netI 0.0174
_diffrn_reflns_Laue_measured_fraction_full 0.997
_diffrn_reflns_Laue_measured_fraction_max 0.997
_diffrn_reflns_limit_h_max 19
_diffrn_reflns_limit_h_min -19
_diffrn_reflns_limit_k_max 30
_diffrn_reflns_limit_k_min -30
_diffrn_reflns_limit_l_max 21
_diffrn_reflns_limit_l_min -21
_diffrn_reflns_number 159274
_diffrn_reflns_point_group_measured_fraction_full 0.997
_diffrn_reflns_point_group_measured_fraction_max 0.997
_diffrn_reflns_theta_full 67.308
_diffrn_reflns_theta_max 67.308
_diffrn_reflns_theta_min 3.214
_diffrn_source_type 'Enhance Ultra (Cu) X-ray Source'
_exptl_absorpt_coefficient_mu 4.248
_exptl_absorpt_correction_T_max 0.549
_exptl_absorpt_correction_T_min 0.403
_exptl_absorpt_correction_type analytical
_exptl_absorpt_process_details
;
CrysAlisPro 1.171.40.53 (Rigaku Oxford Diffraction, 2019)
Analytical numeric absorption correction using a multifaceted crystal
			model based on expressions derived by R.C. Clark & J.S. Reid.
(Clark, R. C. & Reid, J. S. (1995). Acta Cryst. A51, 887-897)
Empirical absorption correction using spherical harmonics,
 implemented in SCALE3 ABSPACK scaling algorithm.
;
_exptl_crystal_colour colorless
_exptl_crystal_density_diffrn 1.326
_exptl_crystal_description block
_exptl_crystal_F_000 3136
_exptl_crystal_size_max 0.313
_exptl_crystal_size_mid 0.226
_exptl_crystal_size_min 0.189
_refine_diff_density_max 4.602
_refine_diff_density_min -3.948
_refine_diff_density_rms 0.205
_refine_ls_extinction_method none
_refine_ls_goodness_of_fit_ref 1.659
_refine_ls_hydrogen_treatment constr
_refine_ls_matrix_type full
_refine_ls_number_parameters 714
_refine_ls_number_reflns 13442
_refine_ls_number_restraints 72
_refine_ls_restrained_S_all 1.669
_refine_ls_R_factor_all 0.1255
_refine_ls_R_factor_gt 0.1152
_refine_ls_shift/su_max 0.000
_refine_ls_shift/su_mean 0.000
_refine_ls_structure_factor_coef Fsqd
_refine_ls_weighting_details 'w=1/[\s^2^(Fo^2^)+(0.0500P)^2^+50.0000P] where P=(Fo^2^+2Fc^2^)/3'
_refine_ls_weighting_scheme calc
_refine_ls_wR_factor_gt 0.2551
_refine_ls_wR_factor_ref 0.2613
_reflns_Friedel_coverage 0.000
_reflns_number_gt 11726
_reflns_number_total 13442
_reflns_threshold_expression 'I > 2\s(I)'
_cod_data_source_file d0ce00747a2.cif
_cod_data_source_block 3TEA_190718
_cod_original_cell_volume 7516.45(7)
_cod_original_sg_symbol_H-M 'P 21/n'
_cod_database_code 7241033
_shelx_shelxl_version_number 2014/7
_shelx_space_group_comment
;
The symmetry employed for this shelxl refinement is uniquely defined
by the following loop, which should always be used as a source of
symmetry information in preference to the above space-group names.
They are only intended as comments.
;
_shelx_estimated_absorpt_t_min 0.350
_shelx_estimated_absorpt_t_max 0.501

loop_
_space_group_symop_operation_xyz
'x, y, z'
'-x+1/2, y+1/2, -z+1/2'
'-x, -y, -z'
'x-1/2, -y-1/2, z-1/2'

loop_
_atom_site_label
_atom_site_type_symbol
_atom_site_fract_x
_atom_site_fract_y
_atom_site_fract_z
_atom_site_U_iso_or_equiv
_atom_site_adp_type
_atom_site_occupancy
_atom_site_site_symmetry_order
_atom_site_calc_flag
_atom_site_refinement_flags_posn
_atom_site_refinement_flags_adp
_atom_site_refinement_flags_occupancy
_atom_site_disorder_assembly
_atom_site_disorder_group
Br1 Br 0.59860(5) 0.18135(4) 0.58965(5) 0.0411(2) Uani 1 1 d . . . . .
Br2 Br 0.05306(6) 0.18178(4) 0.45664(5) 0.0415(2) Uani 1 1 d . . . . .
Br3 Br 0.42008(6) 0.32795(4) 0.38977(6) 0.0545(3) Uani 1 1 d . . . . .
Br4 Br 0.26742(8) 0.19648(5) 0.75712(7) 0.0588(3) Uani 1 1 d . . . . .
Br5 Br 0.24079(11) 0.50619(5) 0.25905(9) 0.0574(4) Uani 0.724(2) 1 d . . P A 1
Br6 Br 0.27622(12) -0.01248(7) -0.20008(17) 0.0896(7) Uani 0.696(2) 1 d . . P B 1
Br5' Br 0.1051(3) 0.49187(13) 0.1273(3) 0.0574(4) Uani 0.276(2) 1 d . . P A 2
Br6' Br 0.2213(3) -0.02149(17) -0.3049(4) 0.0896(7) Uani 0.304(2) 1 d . . P B 2
C11 C 0.3247(4) 0.2352(3) 0.1773(4) 0.0190(13) Uani 1 1 d . U . . .
C12 C 0.2611(4) 0.2103(3) 0.1234(4) 0.0197(13) Uani 1 1 d . . . . .
H12 H 0.2196 0.2303 0.0893 0.024 Uiso 1 1 calc R U . . .
C13 C 0.2581(4) 0.1563(3) 0.1195(4) 0.0207(13) Uani 1 1 d . . . . .
C14 C 0.3177(4) 0.1274(3) 0.1706(4) 0.0222(14) Uani 1 1 d . . . . .
H14 H 0.3157 0.0907 0.1677 0.027 Uiso 1 1 calc R U . . .
C15 C 0.3804(4) 0.1513(3) 0.2259(4) 0.0213(14) Uani 1 1 d . . . . .
C16 C 0.3826(4) 0.2052(3) 0.2289(4) 0.0206(14) Uani 1 1 d . . . . .
H16 H 0.4246 0.2219 0.2671 0.025 Uiso 1 1 calc R U . . .
N110 N 0.3686(3) 0.3216(2) 0.1292(3) 0.0226(12) Uani 1 1 d . . . . .
C110 C 0.3269(4) 0.2934(3) 0.1836(4) 0.0214(14) Uani 1 1 d . . . . .
H11A H 0.3562 0.3029 0.2369 0.026 Uiso 1 1 calc R U . . .
H11B H 0.2692 0.3062 0.1741 0.026 Uiso 1 1 calc R U . . .
C111 C 0.3162(5) 0.3136(3) 0.0466(4) 0.0265(15) Uani 1 1 d . . . . .
H11C H 0.3236 0.2775 0.0314 0.032 Uiso 1 1 calc R U . . .
H11D H 0.2571 0.3181 0.0458 0.032 Uiso 1 1 calc R U . . .
C112 C 0.3354(5) 0.3492(3) -0.0127(5) 0.0383(19) Uani 1 1 d . . . . .
H11I H 0.2988 0.3410 -0.0632 0.057 Uiso 1 1 calc R U . . .
H11J H 0.3266 0.3852 0.0005 0.057 Uiso 1 1 calc R U . . .
H11K H 0.3932 0.3445 -0.0139 0.057 Uiso 1 1 calc R U . . .
C113 C 0.3747(5) 0.3783(3) 0.1508(5) 0.0363(18) Uani 1 1 d . . . . .
H11E H 0.4073 0.3815 0.2049 0.044 Uiso 1 1 calc R U . . .
H11F H 0.4058 0.3965 0.1186 0.044 Uiso 1 1 calc R U . . .
C114 C 0.2929(6) 0.4054(3) 0.1420(6) 0.045(2) Uani 1 1 d . . . . .
H11L H 0.3027 0.4418 0.1571 0.067 Uiso 1 1 calc R U . . .
H11M H 0.2606 0.4035 0.0883 0.067 Uiso 1 1 calc R U . . .
H11N H 0.2622 0.3885 0.1747 0.067 Uiso 1 1 calc R U . . .
C115 C 0.4541(4) 0.2996(3) 0.1333(5) 0.0321(17) Uani 1 1 d . . . . .
H11G H 0.4489 0.2617 0.1245 0.039 Uiso 1 1 calc R U . . .
H11H H 0.4744 0.3148 0.0911 0.039 Uiso 1 1 calc R U . . .
C116 C 0.5183(5) 0.3092(4) 0.2083(5) 0.048(2) Uani 1 1 d . . . . .
H11O H 0.5712 0.2938 0.2060 0.073 Uiso 1 1 calc R U . . .
H11P H 0.5253 0.3466 0.2170 0.073 Uiso 1 1 calc R U . . .
H11Q H 0.4998 0.2934 0.2504 0.073 Uiso 1 1 calc R U . . .
N130 N 0.2017(4) 0.1181(2) -0.0152(3) 0.0233(12) Uani 1 1 d . . . . .
C130 C 0.1866(4) 0.1302(3) 0.0630(4) 0.0245(15) Uani 1 1 d . U . . .
H13A H 0.1372 0.1528 0.0551 0.029 Uiso 1 1 calc R U . . .
H13B H 0.1737 0.0975 0.0860 0.029 Uiso 1 1 calc R U . . .
C131 C 0.2725(5) 0.0797(3) -0.0079(4) 0.0312(17) Uani 1 1 d . . . . .
H13C H 0.2839 0.0761 -0.0588 0.037 Uiso 1 1 calc R U . . .
H13D H 0.3227 0.0946 0.0275 0.037 Uiso 1 1 calc R U . . .
C132 C 0.2587(7) 0.0267(3) 0.0205(5) 0.049(2) Uani 1 1 d . . . . .
H13I H 0.3077 0.0052 0.0231 0.074 Uiso 1 1 calc R U . . .
H13J H 0.2492 0.0294 0.0717 0.074 Uiso 1 1 calc R U . . .
H13K H 0.2103 0.0109 -0.0148 0.074 Uiso 1 1 calc R U . . .
C133 C 0.1203(5) 0.0959(3) -0.0636(4) 0.0310(16) Uani 1 1 d . U . . .
H13E H 0.1058 0.0651 -0.0372 0.037 Uiso 1 1 calc R U . . .
H13F H 0.0760 0.1219 -0.0669 0.037 Uiso 1 1 calc R U . . .
C134 C 0.1222(6) 0.0806(3) -0.1438(4) 0.040(2) Uani 1 1 d . . . . .
H13L H 0.0680 0.0668 -0.1712 0.060 Uiso 1 1 calc R U . . .
H13M H 0.1350 0.1111 -0.1710 0.060 Uiso 1 1 calc R U . . .
H13N H 0.1648 0.0541 -0.1413 0.060 Uiso 1 1 calc R U . . .
C135 C 0.2265(4) 0.1663(3) -0.0519(4) 0.0231(14) Uani 1 1 d . . . . .
H13G H 0.2760 0.1815 -0.0160 0.028 Uiso 1 1 calc R U . . .
H13H H 0.2428 0.1558 -0.0988 0.028 Uiso 1 1 calc R U . . .
C136 C 0.1608(5) 0.2080(3) -0.0736(4) 0.0304(16) Uani 1 1 d . U . . .
H13O H 0.1826 0.2373 -0.0968 0.046 Uiso 1 1 calc R U . . .
H13P H 0.1119 0.1939 -0.1106 0.046 Uiso 1 1 calc R U . . .
H13Q H 0.1452 0.2196 -0.0276 0.046 Uiso 1 1 calc R U . . .
N150 N 0.5234(4) 0.1084(2) 0.2699(4) 0.0298(14) Uani 1 1 d . . . . .
C150 C 0.4397(4) 0.1189(3) 0.2854(4) 0.0262(15) Uani 1 1 d . . . . .
H15A H 0.4128 0.0852 0.2897 0.031 Uiso 1 1 calc R U . . .
H15B H 0.4491 0.1365 0.3356 0.031 Uiso 1 1 calc R U . . .
C151 C 0.5672(5) 0.1602(3) 0.2681(6) 0.0390(19) Uani 1 1 d . . . . .
H15C H 0.5645 0.1803 0.3141 0.047 Uiso 1 1 calc R U . . .
H15D H 0.5362 0.1799 0.2226 0.047 Uiso 1 1 calc R U . . .
C152 C 0.6585(5) 0.1566(4) 0.2657(7) 0.058(3) Uani 1 1 d . . . . .
H15I H 0.6811 0.1915 0.2647 0.086 Uiso 1 1 calc R U . . .
H15J H 0.6905 0.1381 0.3113 0.086 Uiso 1 1 calc R U . . .
H15K H 0.6621 0.1377 0.2195 0.086 Uiso 1 1 calc R U . . .
C153 C 0.5724(6) 0.0734(4) 0.3330(5) 0.043(2) Uani 1 1 d . . . . .
H15E H 0.6231 0.0619 0.3189 0.052 Uiso 1 1 calc R U . . .
H15F H 0.5389 0.0422 0.3356 0.052 Uiso 1 1 calc R U . . .
C154 C 0.5979(7) 0.0981(4) 0.4125(6) 0.060(3) Uani 1 1 d . . . . .
H15L H 0.6291 0.0730 0.4495 0.090 Uiso 1 1 calc R U . . .
H15M H 0.6326 0.1285 0.4111 0.090 Uiso 1 1 calc R U . . .
H15N H 0.5482 0.1088 0.4278 0.090 Uiso 1 1 calc R U . . .
C155 C 0.5137(5) 0.0820(3) 0.1927(5) 0.0349(18) Uani 1 1 d . . . . .
H15G H 0.4782 0.1040 0.1524 0.042 Uiso 1 1 calc R U . . .
H15H H 0.5689 0.0799 0.1821 0.042 Uiso 1 1 calc R U . . .
C156 C 0.4767(6) 0.0281(3) 0.1862(5) 0.042(2) Uani 1 1 d . . . . .
H15O H 0.4729 0.0143 0.1349 0.063 Uiso 1 1 calc R U . . .
H15P H 0.5122 0.0055 0.2248 0.063 Uiso 1 1 calc R U . . .
H15Q H 0.4213 0.0297 0.1949 0.063 Uiso 1 1 calc R U . . .
C21 C 0.1888(4) 0.2292(3) 0.3166(4) 0.0210(14) Uani 1 1 d . . . . .
C22 C 0.2516(4) 0.2048(3) 0.3717(4) 0.0228(14) Uani 1 1 d . U . . .
H22 H 0.2930 0.2252 0.4050 0.027 Uiso 1 1 calc R U . . .
C23 C 0.2547(4) 0.1512(3) 0.3789(4) 0.0223(14) Uani 1 1 d . U . . .
C24 C 0.1945(4) 0.1215(3) 0.3283(4) 0.0251(15) Uani 1 1 d . . . . .
H24 H 0.1965 0.0848 0.3324 0.030 Uiso 1 1 calc R U . . .
C25 C 0.1318(4) 0.1446(3) 0.2724(4) 0.0227(14) Uani 1 1 d . . . . .
C26 C 0.1306(4) 0.1983(3) 0.2662(4) 0.0220(14) Uani 1 1 d . . . . .
H26 H 0.0892 0.2143 0.2268 0.026 Uiso 1 1 calc R U . . .
N210 N 0.1422(4) 0.3179(2) 0.3544(3) 0.0249(13) Uani 1 1 d D . . . .
C210 C 0.1888(4) 0.2871(3) 0.3072(4) 0.0259(15) Uani 1 1 d . . . . .
H21A H 0.1646 0.2953 0.2523 0.031 Uiso 1 1 calc R U . . .
H21B H 0.2471 0.2991 0.3206 0.031 Uiso 1 1 calc R U . . .
C211 C 0.1794(5) 0.3097(3) 0.4403(5) 0.040(2) Uani 1 1 d D . . . .
H21C H 0.1400 0.3248 0.4668 0.048 Uiso 0.625(14) 1 calc R U P C 1
H21D H 0.1798 0.2718 0.4494 0.048 Uiso 0.625(14) 1 calc R U P C 1
H21R H 0.1561 0.2769 0.4543 0.048 Uiso 0.375(14) 1 calc R U P C 2
H21S H 0.2396 0.3040 0.4480 0.048 Uiso 0.375(14) 1 calc R U P C 2
C212 C 0.2579(8) 0.3280(6) 0.4777(7) 0.041(3) Uani 0.625(14) 1 d D . P C 1
H21I H 0.2704 0.3189 0.5322 0.061 Uiso 0.625(14) 1 calc R U P C 1
H21J H 0.2993 0.3124 0.4548 0.061 Uiso 0.625(14) 1 calc R U P C 1
H21K H 0.2592 0.3658 0.4724 0.061 Uiso 0.625(14) 1 calc R U P C 1
C22' C 0.1699(14) 0.3475(8) 0.4937(10) 0.041(3) Uani 0.375(14) 1 d D . P C 2
H22A H 0.1975 0.3358 0.5457 0.061 Uiso 0.375(14) 1 calc R U P C 2
H22B H 0.1949 0.3801 0.4831 0.061 Uiso 0.375(14) 1 calc R U P C 2
H22C H 0.1108 0.3529 0.4894 0.061 Uiso 0.375(14) 1 calc R U P C 2
C213 C 0.1472(6) 0.3743(3) 0.3335(6) 0.052(3) Uani 1 1 d D . . . .
H21E H 0.2067 0.3830 0.3432 0.063 Uiso 0.696(2) 1 calc R U P B 1
H21F H 0.1230 0.3772 0.2775 0.063 Uiso 0.696(2) 1 calc R U P B 1
H21T H 0.1204 0.3766 0.2778 0.063 Uiso 0.304(2) 1 calc R U P B 2
H21U H 0.1103 0.3930 0.3594 0.063 Uiso 0.304(2) 1 calc R U P B 2
C214 C 0.1115(9) 0.4120(5) 0.3675(9) 0.051(3) Uani 0.696(2) 1 d D . P B 1
H21L H 0.1210 0.4459 0.3469 0.076 Uiso 0.696(2) 1 calc R U P B 1
H21M H 0.0517 0.4057 0.3569 0.076 Uiso 0.696(2) 1 calc R U P B 1
H21N H 0.1361 0.4115 0.4230 0.076 Uiso 0.696(2) 1 calc R U P B 1
C24' C 0.2168(15) 0.4033(9) 0.345(2) 0.051(3) Uani 0.304(2) 1 d D . P B 2
H24A H 0.2022 0.4385 0.3263 0.076 Uiso 0.304(2) 1 calc R U P B 2
H24B H 0.2442 0.4045 0.4003 0.076 Uiso 0.304(2) 1 calc R U P B 2
H24C H 0.2544 0.3879 0.3178 0.076 Uiso 0.304(2) 1 calc R U P B 2
C215 C 0.0533(5) 0.3007(4) 0.3374(5) 0.042(2) Uani 1 1 d . U . . .
H21G H 0.0262 0.3190 0.3725 0.050 Uiso 1 1 calc R U . . .
H21H H 0.0521 0.2632 0.3484 0.050 Uiso 1 1 calc R U . . .
C216 C 0.0028(6) 0.3102(5) 0.2547(7) 0.073(4) Uani 1 1 d . . . . .
H21O H -0.0541 0.2979 0.2484 0.110 Uiso 1 1 calc R U . . .
H21P H 0.0021 0.3474 0.2434 0.110 Uiso 1 1 calc R U . . .
H21Q H 0.0280 0.2914 0.2193 0.110 Uiso 1 1 calc R U . . .
N230 N 0.3095(4) 0.1145(2) 0.5144(3) 0.0258(13) Uani 1 1 d . . . . .
C230 C 0.3257(4) 0.1254(3) 0.4364(4) 0.0261(15) Uani 1 1 d . U . . .
H23A H 0.3753 0.1478 0.4442 0.031 Uiso 1 1 calc R U . . .
H23B H 0.3386 0.0922 0.4145 0.031 Uiso 1 1 calc R U . . .
C231 C 0.2361(5) 0.0782(3) 0.5071(4) 0.0284(16) Uani 1 1 d . . . . .
H23C H 0.2244 0.0752 0.5579 0.034 Uiso 1 1 calc R U . . .
H23D H 0.1869 0.0940 0.4716 0.034 Uiso 1 1 calc R U . . .
C232 C 0.2479(7) 0.0244(3) 0.4785(5) 0.049(2) Uani 1 1 d . . . . .
H23I H 0.1980 0.0037 0.4756 0.073 Uiso 1 1 calc R U . . .
H23J H 0.2580 0.0267 0.4275 0.073 Uiso 1 1 calc R U . . .
H23K H 0.2955 0.0078 0.5140 0.073 Uiso 1 1 calc R U . . .
C233 C 0.3891(5) 0.0910(3) 0.5633(4) 0.0346(18) Uani 1 1 d . . . . .
H23E H 0.4346 0.1163 0.5678 0.041 Uiso 1 1 calc R U . . .
H23F H 0.4029 0.0600 0.5367 0.041 Uiso 1 1 calc R U . . .
C234 C 0.3849(5) 0.0754(3) 0.6435(4) 0.0379(19) Uani 1 1 d . U . . .
H23L H 0.4383 0.0606 0.6714 0.057 Uiso 1 1 calc R U . . .
H23M H 0.3728 0.1059 0.6709 0.057 Uiso 1 1 calc R U . . .
H23N H 0.3411 0.0495 0.6398 0.057 Uiso 1 1 calc R U . . .
C235 C 0.2869(4) 0.1638(3) 0.5501(4) 0.0260(15) Uani 1 1 d . . . . .
H23G H 0.2713 0.1545 0.5977 0.031 Uiso 1 1 calc R U . . .
H23H H 0.2375 0.1792 0.5143 0.031 Uiso 1 1 calc R U . . .
C236 C 0.3546(5) 0.2047(3) 0.5695(5) 0.0378(19) Uani 1 1 d . . . . .
H23O H 0.3344 0.2349 0.5921 0.057 Uiso 1 1 calc R U . . .
H23P H 0.4034 0.1904 0.6062 0.057 Uiso 1 1 calc R U . . .
H23Q H 0.3696 0.2151 0.5226 0.057 Uiso 1 1 calc R U . . .
N250 N -0.0115(4) 0.1011(2) 0.2340(4) 0.0284(13) Uani 1 1 d . . . . .
C250 C 0.0712(4) 0.1116(3) 0.2149(4) 0.0266(15) Uani 1 1 d . . . . .
H25A H 0.0979 0.0780 0.2102 0.032 Uiso 1 1 calc R U . . .
H25B H 0.0596 0.1289 0.1642 0.032 Uiso 1 1 calc R U . . .
C251 C -0.0528(5) 0.1530(3) 0.2394(5) 0.0367(18) Uani 1 1 d . . . . .
H25C H -0.0534 0.1733 0.1927 0.044 Uiso 1 1 calc R U . . .
H25D H -0.0185 0.1722 0.2838 0.044 Uiso 1 1 calc R U . . .
C252 C -0.1417(6) 0.1501(4) 0.2480(8) 0.065(3) Uani 1 1 d . . . . .
H25I H -0.1629 0.1852 0.2509 0.098 Uiso 1 1 calc R U . . .
H25J H -0.1770 0.1322 0.2035 0.098 Uiso 1 1 calc R U . . .
H25K H -0.1420 0.1311 0.2949 0.098 Uiso 1 1 calc R U . . .
C253 C -0.0642(6) 0.0668(3) 0.1718(5) 0.044(2) Uani 1 1 d . . . . .
H25E H -0.0313 0.0359 0.1656 0.052 Uiso 1 1 calc R U . . .
H25F H -0.1128 0.0546 0.1887 0.052 Uiso 1 1 calc R U . . .
C254 C -0.0945(8) 0.0931(5) 0.0946(6) 0.076(4) Uani 1 1 d . . . . .
H25L H -0.1279 0.0687 0.0577 0.113 Uiso 1 1 calc R U . . .
H25M H -0.1284 0.1232 0.0998 0.113 Uiso 1 1 calc R U . . .
H25N H -0.0469 0.1045 0.0766 0.113 Uiso 1 1 calc R U . . .
C255 C 0.0010(5) 0.0734(3) 0.3108(5) 0.0357(18) Uani 1 1 d . . . . .
H25G H -0.0532 0.0712 0.3233 0.043 Uiso 1 1 calc R U . . .
H25H H 0.0380 0.0948 0.3510 0.043 Uiso 1 1 calc R U . . .
C256 C 0.0375(6) 0.0190(4) 0.3140(6) 0.047(2) Uani 1 1 d . . . . .
H25O H 0.0432 0.0042 0.3652 0.071 Uiso 1 1 calc R U . . .
H25P H 0.0005 -0.0029 0.2755 0.071 Uiso 1 1 calc R U . . .
H25Q H 0.0920 0.0207 0.3033 0.071 Uiso 1 1 calc R U . . .
O01W O 0.4625(3) 0.18253(17) 0.04210(18) 0.0322(12) Uani 1 1 d DG . . . .
H01A H 0.4386 0.2011 0.0038 0.048 Uiso 1 1 d G U . . .
H01B H 0.4663 0.1518 0.0264 0.048 Uiso 1 1 d G U . . .
O02W O 0.5156(3) 0.29985(16) 0.57585(19) 0.0406(14) Uani 1 1 d G . . . .
H02A H 0.5363 0.2696 0.5786 0.061 Uiso 1 1 d G U . . .
H02B H 0.4919 0.3063 0.5291 0.061 Uiso 1 1 d G U . . .
O03W O 0.48156(18) 0.20684(12) 0.41706(16) 0.0386(13) Uani 1 1 d G . . . .
H03A H 0.5114 0.2020 0.4624 0.058 Uiso 1 1 d G U . . .
H03B H 0.4671 0.2385 0.4126 0.058 Uiso 1 1 d G U . . .
O04W O 0.1743(3) 0.08665(19) 0.6814(2) 0.087(3) Uani 1 1 d G . . . .
H04A H 0.2011 0.1128 0.7035 0.130 Uiso 1 1 d G U . . .
H04B H 0.1983 0.0594 0.7026 0.130 Uiso 1 1 d G U . . .
O05W O 0.0339(3) 0.0828(2) 0.5655(3) 0.077(2) Uani 1 1 d G . . . .
H05A H 0.0773 0.0829 0.6027 0.115 Uiso 1 1 d G U . . .
H05B H 0.0368 0.1081 0.5361 0.115 Uiso 1 1 d G U . . .
O06W O 0.3877(5) 0.2399(3) -0.0772(5) 0.067(3) Uani 0.75 1 d D . P . .
O07W O 0.1521(9) 0.2533(4) 0.5993(6) 0.078(3) Uani 0.75 1 d . . P . .
O08W O 0.3889(7) 0.0923(5) -0.1606(5) 0.062(3) Uani 0.6667 1 d . . P . .
O09W O 0.0881(8) 0.4434(6) 0.1460(9) 0.060(4) Uani 0.5 1 d . U P D 1
O10W O 0.4743(9) 0.0839(6) -0.0089(8) 0.058(4) Uani 0.5 1 d . . P . .
O11W O 0.0804(4) -0.0152(5) 0.5290(8) 0.062(4) Uani 0.5 1 d D . P . .
O12W O 0.4142(8) 0.4558(5) 0.3609(10) 0.065(4) Uani 0.5 1 d . U P . .
O13W O 0.0000 0.0000 0.0000 0.0351(17) Uiso 1 2 d S . P . .
O14W O 0.0297(9) 0.5252(6) 0.0542(9) 0.030(3) Uiso 0.3333 1 d . . P E 1

loop_
_atom_site_aniso_label
_atom_site_aniso_U_11
_atom_site_aniso_U_22
_atom_site_aniso_U_33
_atom_site_aniso_U_23
_atom_site_aniso_U_13
_atom_site_aniso_U_12
Br1 0.0284(4) 0.0527(6) 0.0345(5) -0.0008(4) -0.0060(3) -0.0063(4)
Br2 0.0384(5) 0.0490(5) 0.0387(5) 0.0018(4) 0.0128(4) 0.0055(4)
Br3 0.0400(5) 0.0517(6) 0.0530(6) -0.0226(5) -0.0216(4) 0.0145(4)
Br4 0.0681(7) 0.0607(7) 0.0575(7) -0.0072(5) 0.0342(6) -0.0127(5)
Br5 0.0859(10) 0.0296(6) 0.0726(9) -0.0053(6) 0.0491(8) 0.0059(6)
Br6 0.0563(10) 0.0572(10) 0.174(2) 0.0355(12) 0.0641(12) 0.0204(8)
Br5' 0.0859(10) 0.0296(6) 0.0726(9) -0.0053(6) 0.0491(8) 0.0059(6)
Br6' 0.0563(10) 0.0572(10) 0.174(2) 0.0355(12) 0.0641(12) 0.0204(8)
C11 0.019(3) 0.021(3) 0.018(3) -0.001(2) 0.007(2) 0.001(2)
C12 0.018(3) 0.023(3) 0.018(3) 0.002(3) 0.005(3) 0.002(3)
C13 0.023(3) 0.022(3) 0.019(3) -0.002(3) 0.008(3) -0.001(3)
C14 0.030(4) 0.019(3) 0.021(3) -0.001(3) 0.011(3) 0.001(3)
C15 0.023(3) 0.025(3) 0.017(3) 0.002(3) 0.007(3) 0.006(3)
C16 0.020(3) 0.027(4) 0.016(3) -0.001(3) 0.006(3) 0.001(3)
N110 0.018(3) 0.023(3) 0.024(3) 0.000(2) 0.000(2) -0.002(2)
C110 0.023(3) 0.022(3) 0.019(3) -0.004(3) 0.003(3) 0.000(3)
C111 0.028(4) 0.028(4) 0.021(3) 0.001(3) 0.002(3) -0.003(3)
C112 0.033(4) 0.046(5) 0.034(4) 0.011(4) 0.007(3) 0.000(4)
C113 0.042(5) 0.020(4) 0.044(5) -0.003(3) 0.006(4) -0.009(3)
C114 0.057(6) 0.024(4) 0.056(6) -0.001(4) 0.017(5) -0.005(4)
C115 0.019(4) 0.041(4) 0.035(4) 0.010(3) 0.006(3) 0.001(3)
C116 0.030(4) 0.058(6) 0.049(5) 0.012(4) -0.003(4) -0.007(4)
N130 0.023(3) 0.024(3) 0.021(3) -0.002(2) 0.003(2) -0.001(2)
C130 0.027(3) 0.025(3) 0.024(3) -0.004(2) 0.010(2) -0.003(2)
C131 0.035(4) 0.034(4) 0.024(4) -0.001(3) 0.005(3) 0.011(3)
C132 0.071(7) 0.027(4) 0.038(5) -0.005(4) -0.008(4) 0.009(4)
C133 0.029(3) 0.032(3) 0.029(3) -0.006(3) 0.003(3) -0.007(3)
C134 0.045(5) 0.042(5) 0.026(4) -0.010(3) -0.003(4) -0.006(4)
C135 0.026(4) 0.025(4) 0.019(3) 0.000(3) 0.008(3) -0.001(3)
C136 0.032(4) 0.028(4) 0.027(4) 0.004(3) 0.000(3) 0.004(3)
N150 0.026(3) 0.029(3) 0.033(3) 0.003(3) 0.007(3) 0.010(3)
C150 0.030(4) 0.027(4) 0.024(4) 0.003(3) 0.011(3) 0.007(3)
C151 0.024(4) 0.034(4) 0.058(5) 0.002(4) 0.009(4) 0.005(3)
C152 0.025(4) 0.057(6) 0.090(8) -0.003(6) 0.013(5) 0.010(4)
C153 0.045(5) 0.041(5) 0.041(5) 0.011(4) 0.005(4) 0.023(4)
C154 0.068(7) 0.058(6) 0.042(5) 0.003(5) -0.009(5) 0.032(5)
C155 0.036(4) 0.039(4) 0.033(4) 0.001(3) 0.015(3) 0.012(4)
C156 0.045(5) 0.040(5) 0.043(5) -0.006(4) 0.016(4) 0.011(4)
C21 0.020(3) 0.026(4) 0.018(3) 0.001(3) 0.007(3) -0.003(3)
C22 0.020(3) 0.029(3) 0.021(3) 0.001(2) 0.007(2) -0.003(2)
C23 0.021(3) 0.028(3) 0.019(3) 0.002(2) 0.007(2) 0.003(2)
C24 0.027(4) 0.025(4) 0.025(4) 0.002(3) 0.012(3) 0.001(3)
C25 0.022(3) 0.027(4) 0.020(3) 0.000(3) 0.007(3) -0.003(3)
C26 0.018(3) 0.033(4) 0.014(3) 0.002(3) 0.003(3) -0.002(3)
N210 0.025(3) 0.023(3) 0.024(3) 0.004(2) 0.002(2) -0.001(2)
C210 0.025(4) 0.028(4) 0.024(4) 0.002(3) 0.006(3) -0.007(3)
C211 0.058(6) 0.037(4) 0.025(4) 0.004(3) 0.010(4) 0.014(4)
C212 0.038(6) 0.045(7) 0.036(6) -0.002(5) 0.005(5) -0.010(5)
C22' 0.038(6) 0.045(7) 0.036(6) -0.002(5) 0.005(5) -0.010(5)
C213 0.079(7) 0.023(4) 0.049(5) 0.010(4) 0.007(5) -0.005(4)
C214 0.061(8) 0.028(6) 0.067(8) 0.005(6) 0.022(7) 0.001(5)
C24' 0.061(8) 0.028(6) 0.067(8) 0.005(6) 0.022(7) 0.001(5)
C215 0.030(3) 0.040(4) 0.054(4) -0.006(3) 0.009(3) 0.000(3)
C216 0.037(5) 0.067(7) 0.093(9) -0.023(7) -0.024(6) 0.015(5)
N230 0.024(3) 0.031(3) 0.023(3) 0.005(2) 0.008(2) 0.003(3)
C230 0.024(3) 0.031(3) 0.025(3) 0.004(3) 0.008(2) 0.005(3)
C231 0.029(4) 0.031(4) 0.023(4) 0.003(3) 0.004(3) -0.005(3)
C232 0.067(6) 0.029(4) 0.043(5) 0.004(4) 0.001(5) 0.001(4)
C233 0.028(4) 0.044(5) 0.030(4) 0.012(3) 0.004(3) 0.010(3)
C234 0.037(4) 0.045(4) 0.028(4) 0.012(3) 0.001(3) 0.007(3)
C235 0.026(4) 0.029(4) 0.022(3) 0.001(3) 0.006(3) 0.000(3)
C236 0.037(4) 0.042(5) 0.030(4) 0.002(3) 0.000(3) -0.010(4)
N250 0.029(3) 0.028(3) 0.028(3) -0.004(3) 0.006(3) -0.008(3)
C250 0.028(4) 0.030(4) 0.022(3) -0.001(3) 0.008(3) -0.004(3)
C251 0.027(4) 0.030(4) 0.054(5) -0.003(4) 0.011(4) -0.005(3)
C252 0.033(5) 0.050(6) 0.116(10) -0.008(6) 0.026(6) -0.005(4)
C253 0.047(5) 0.038(5) 0.041(5) -0.008(4) 0.003(4) -0.021(4)
C254 0.090(9) 0.075(8) 0.043(6) -0.002(5) -0.016(6) -0.048(7)
C255 0.039(4) 0.041(5) 0.029(4) 0.002(3) 0.014(3) -0.007(4)
C256 0.057(6) 0.038(5) 0.049(5) 0.011(4) 0.017(5) -0.003(4)
O01W 0.061(4) 0.019(2) 0.029(3) 0.002(2) 0.033(3) 0.003(2)
O02W 0.039(3) 0.047(3) 0.033(3) -0.014(3) 0.004(2) -0.004(3)
O03W 0.047(3) 0.037(3) 0.027(3) -0.005(2) -0.001(2) -0.001(3)
O04W 0.138(9) 0.072(6) 0.060(5) -0.007(4) 0.041(5) -0.015(6)
O05W 0.055(5) 0.055(5) 0.118(7) 0.008(5) 0.019(5) 0.002(4)
O06W 0.066(6) 0.071(6) 0.082(7) -0.050(6) 0.050(6) -0.040(5)
O07W 0.138(11) 0.057(6) 0.045(5) 0.017(5) 0.035(6) -0.008(7)
O08W 0.064(7) 0.093(9) 0.032(5) 0.006(5) 0.018(5) 0.025(6)
O09W 0.031(5) 0.062(7) 0.084(8) -0.029(6) 0.011(5) 0.009(5)
O10W 0.051(8) 0.068(9) 0.050(8) -0.002(7) 0.004(6) 0.000(7)
O11W 0.068(10) 0.053(8) 0.074(10) -0.009(7) 0.032(8) -0.003(7)
O12W 0.042(6) 0.052(6) 0.111(8) 0.047(6) 0.036(6) 0.019(5)

loop_
_atom_type_symbol
_atom_type_description
_atom_type_scat_dispersion_real
_atom_type_scat_dispersion_imag
_atom_type_scat_source
C C 0.0181 0.0091 'International Tables Vol C Tables 4.2.6.8 and 6.1.1.4'
H H 0.0000 0.0000 'International Tables Vol C Tables 4.2.6.8 and 6.1.1.4'
N N 0.0311 0.0180 'International Tables Vol C Tables 4.2.6.8 and 6.1.1.4'
O O 0.0492 0.0322 'International Tables Vol C Tables 4.2.6.8 and 6.1.1.4'
Br Br -0.6763 1.2805 'International Tables Vol C Tables 4.2.6.8 and 6.1.1.4'

loop_
_geom_angle_atom_site_label_1
_geom_angle_atom_site_label_2
_geom_angle_atom_site_label_3
_geom_angle
_geom_angle_site_symmetry_1
_geom_angle_site_symmetry_3
_geom_angle_publ_flag
C16 C11 C12 118.8(6) . . ?
C16 C11 C110 120.3(6) . . ?
C12 C11 C110 120.7(6) . . ?
C13 C12 C11 120.3(6) . . ?
C13 C12 H12 119.9 . . ?
C11 C12 H12 119.9 . . ?
C14 C13 C12 119.6(6) . . ?
C14 C13 C130 120.9(6) . . ?
C12 C13 C130 119.3(6) . . ?
C13 C14 C15 121.1(6) . . ?
C13 C14 H14 119.5 . . ?
C15 C14 H14 119.5 . . ?
C14 C15 C16 118.6(6) . . ?
C14 C15 C150 119.8(6) . . ?
C16 C15 C150 121.4(6) . . ?
C11 C16 C15 121.6(6) . . ?
C11 C16 H16 119.2 . . ?
C15 C16 H16 119.2 . . ?
C113 N110 C115 110.5(6) . . ?
C113 N110 C110 107.9(6) . . ?
C115 N110 C110 111.7(5) . . ?
C113 N110 C111 111.3(6) . . ?
C115 N110 C111 106.8(5) . . ?
C110 N110 C111 108.7(5) . . ?
C11 C110 N110 115.6(5) . . ?
C11 C110 H11A 108.4 . . ?
N110 C110 H11A 108.4 . . ?
C11 C110 H11B 108.4 . . ?
N110 C110 H11B 108.4 . . ?
H11A C110 H11B 107.4 . . ?
C112 C111 N110 115.9(6) . . ?
C112 C111 H11C 108.3 . . ?
N110 C111 H11C 108.3 . . ?
C112 C111 H11D 108.3 . . ?
N110 C111 H11D 108.3 . . ?
H11C C111 H11D 107.4 . . ?
C111 C112 H11I 109.5 . . ?
C111 C112 H11J 109.5 . . ?
H11I C112 H11J 109.5 . . ?
C111 C112 H11K 109.5 . . ?
H11I C112 H11K 109.5 . . ?
H11J C112 H11K 109.5 . . ?
C114 C113 N110 115.0(6) . . ?
C114 C113 H11E 108.5 . . ?
N110 C113 H11E 108.5 . . ?
C114 C113 H11F 108.5 . . ?
N110 C113 H11F 108.5 . . ?
H11E C113 H11F 107.5 . . ?
C113 C114 H11L 109.5 . . ?
C113 C114 H11M 109.5 . . ?
H11L C114 H11M 109.5 . . ?
C113 C114 H11N 109.5 . . ?
H11L C114 H11N 109.5 . . ?
H11M C114 H11N 109.5 . . ?
C116 C115 N110 114.8(7) . . ?
C116 C115 H11G 108.6 . . ?
N110 C115 H11G 108.6 . . ?
C116 C115 H11H 108.6 . . ?
N110 C115 H11H 108.6 . . ?
H11G C115 H11H 107.5 . . ?
C115 C116 H11O 109.5 . . ?
C115 C116 H11P 109.5 . . ?
H11O C116 H11P 109.5 . . ?
C115 C116 H11Q 109.5 . . ?
H11O C116 H11Q 109.5 . . ?
H11P C116 H11Q 109.5 . . ?
C135 N130 C131 106.1(5) . . ?
C135 N130 C133 111.3(5) . . ?
C131 N130 C133 111.3(6) . . ?
C135 N130 C130 111.4(5) . . ?
C131 N130 C130 111.3(5) . . ?
C133 N130 C130 105.6(5) . . ?
C13 C130 N130 115.0(6) . . ?
C13 C130 H13A 108.5 . . ?
N130 C130 H13A 108.5 . . ?
C13 C130 H13B 108.5 . . ?
N130 C130 H13B 108.5 . . ?
H13A C130 H13B 107.5 . . ?
C132 C131 N130 116.1(7) . . ?
C132 C131 H13C 108.3 . . ?
N130 C131 H13C 108.3 . . ?
C132 C131 H13D 108.3 . . ?
N130 C131 H13D 108.3 . . ?
H13C C131 H13D 107.4 . . ?
C131 C132 H13I 109.5 . . ?
C131 C132 H13J 109.5 . . ?
H13I C132 H13J 109.5 . . ?
C131 C132 H13K 109.5 . . ?
H13I C132 H13K 109.5 . . ?
H13J C132 H13K 109.5 . . ?
C134 C133 N130 114.2(6) . . ?
C134 C133 H13E 108.7 . . ?
N130 C133 H13E 108.7 . . ?
C134 C133 H13F 108.7 . . ?
N130 C133 H13F 108.7 . . ?
H13E C133 H13F 107.6 . . ?
C133 C134 H13L 109.5 . . ?
C133 C134 H13M 109.5 . . ?
H13L C134 H13M 109.5 . . ?
C133 C134 H13N 109.5 . . ?
H13L C134 H13N 109.5 . . ?
H13M C134 H13N 109.5 . . ?
C136 C135 N130 115.7(6) . . ?
C136 C135 H13G 108.4 . . ?
N130 C135 H13G 108.4 . . ?
C136 C135 H13H 108.4 . . ?
N130 C135 H13H 108.4 . . ?
H13G C135 H13H 107.4 . . ?
C135 C136 H13O 109.5 . . ?
C135 C136 H13P 109.5 . . ?
H13O C136 H13P 109.5 . . ?
C135 C136 H13Q 109.5 . . ?
H13O C136 H13Q 109.5 . . ?
H13P C136 H13Q 109.5 . . ?
C153 N150 C150 108.2(6) . . ?
C153 N150 C155 109.3(6) . . ?
C150 N150 C155 111.4(6) . . ?
C153 N150 C151 111.6(6) . . ?
C150 N150 C151 108.4(6) . . ?
C155 N150 C151 108.1(6) . . ?
C15 C150 N150 115.6(6) . . ?
C15 C150 H15A 108.4 . . ?
N150 C150 H15A 108.4 . . ?
C15 C150 H15B 108.4 . . ?
N150 C150 H15B 108.4 . . ?
H15A C150 H15B 107.4 . . ?
N150 C151 C152 115.5(7) . . ?
N150 C151 H15C 108.4 . . ?
C152 C151 H15C 108.4 . . ?
N150 C151 H15D 108.4 . . ?
C152 C151 H15D 108.4 . . ?
H15C C151 H15D 107.5 . . ?
C151 C152 H15I 109.5 . . ?
C151 C152 H15J 109.5 . . ?
H15I C152 H15J 109.5 . . ?
C151 C152 H15K 109.5 . . ?
H15I C152 H15K 109.5 . . ?
H15J C152 H15K 109.5 . . ?
N150 C153 C154 114.9(7) . . ?
N150 C153 H15E 108.5 . . ?
C154 C153 H15E 108.5 . . ?
N150 C153 H15F 108.5 . . ?
C154 C153 H15F 108.5 . . ?
H15E C153 H15F 107.5 . . ?
C153 C154 H15L 109.5 . . ?
C153 C154 H15M 109.5 . . ?
H15L C154 H15M 109.5 . . ?
C153 C154 H15N 109.5 . . ?
H15L C154 H15N 109.5 . . ?
H15M C154 H15N 109.5 . . ?
C156 C155 N150 115.2(7) . . ?
C156 C155 H15G 108.5 . . ?
N150 C155 H15G 108.5 . . ?
C156 C155 H15H 108.5 . . ?
N150 C155 H15H 108.5 . . ?
H15G C155 H15H 107.5 . . ?
C155 C156 H15O 109.5 . . ?
C155 C156 H15P 109.5 . . ?
H15O C156 H15P 109.5 . . ?
C155 C156 H15Q 109.5 . . ?
H15O C156 H15Q 109.5 . . ?
H15P C156 H15Q 109.5 . . ?
C22 C21 C26 118.2(6) . . ?
C22 C21 C210 120.5(6) . . ?
C26 C21 C210 121.0(6) . . ?
C23 C22 C21 121.3(6) . . ?
C23 C22 H22 119.3 . . ?
C21 C22 H22 119.3 . . ?
C22 C23 C24 118.8(6) . . ?
C22 C23 C230 120.4(6) . . ?
C24 C23 C230 120.7(6) . . ?
C25 C24 C23 121.3(7) . . ?
C25 C24 H24 119.3 . . ?
C23 C24 H24 119.3 . . ?
C24 C25 C26 118.6(6) . . ?
C24 C25 C250 120.2(6) . . ?
C26 C25 C250 120.9(6) . . ?
C25 C26 C21 121.7(6) . . ?
C25 C26 H26 119.2 . . ?
C21 C26 H26 119.2 . . ?
C215 N210 C213 110.5(6) . . ?
C215 N210 C210 110.7(6) . . ?
C213 N210 C210 107.2(6) . . ?
C215 N210 C211 106.6(6) . . ?
C213 N210 C211 110.7(6) . . ?
C210 N210 C211 111.3(5) . . ?
C21 C210 N210 116.2(6) . . ?
C21 C210 H21A 108.2 . . ?
N210 C210 H21A 108.2 . . ?
C21 C210 H21B 108.2 . . ?
N210 C210 H21B 108.2 . . ?
H21A C210 H21B 107.4 . . ?
C212 C211 N210 121.9(8) . . ?
C22' C211 N210 120.6(10) . . ?
C212 C211 H21C 106.9 . . ?
N210 C211 H21C 106.9 . . ?
C212 C211 H21D 106.9 . . ?
N210 C211 H21D 106.9 . . ?
H21C C211 H21D 106.7 . . ?
C22' C211 H21R 107.2 . . ?
N210 C211 H21R 107.2 . . ?
C22' C211 H21S 107.2 . . ?
N210 C211 H21S 107.2 . . ?
H21R C211 H21S 106.8 . . ?
C211 C212 H21I 109.5 . . ?
C211 C212 H21J 109.5 . . ?
H21I C212 H21J 109.5 . . ?
C211 C212 H21K 109.5 . . ?
H21I C212 H21K 109.5 . . ?
H21J C212 H21K 109.5 . . ?
C211 C22' H22A 109.5 . . ?
C211 C22' H22B 109.5 . . ?
H22A C22' H22B 109.5 . . ?
C211 C22' H22C 109.5 . . ?
H22A C22' H22C 109.5 . . ?
H22B C22' H22C 109.5 . . ?
C24' C213 N210 126.5(13) . . ?
C214 C213 N210 121.0(9) . . ?
C214 C213 H21E 107.1 . . ?
N210 C213 H21E 107.1 . . ?
C214 C213 H21F 107.1 . . ?
N210 C213 H21F 107.1 . . ?
H21E C213 H21F 106.8 . . ?
C24' C213 H21T 105.7 . . ?
N210 C213 H21T 105.7 . . ?
C24' C213 H21U 105.7 . . ?
N210 C213 H21U 105.7 . . ?
H21T C213 H21U 106.1 . . ?
C213 C214 H21L 109.5 . . ?
C213 C214 H21M 109.5 . . ?
H21L C214 H21M 109.5 . . ?
C213 C214 H21N 109.5 . . ?
H21L C214 H21N 109.5 . . ?
H21M C214 H21N 109.5 . . ?
C213 C24' H24A 109.5 . . ?
C213 C24' H24B 109.5 . . ?
H24A C24' H24B 109.5 . . ?
C213 C24' H24C 109.5 . . ?
H24A C24' H24C 109.5 . . ?
H24B C24' H24C 109.5 . . ?
N210 C215 C216 114.6(8) . . ?
N210 C215 H21G 108.6 . . ?
C216 C215 H21G 108.6 . . ?
N210 C215 H21H 108.6 . . ?
C216 C215 H21H 108.6 . . ?
H21G C215 H21H 107.6 . . ?
C215 C216 H21O 109.5 . . ?
C215 C216 H21P 109.5 . . ?
H21O C216 H21P 109.5 . . ?
C215 C216 H21Q 109.5 . . ?
H21O C216 H21Q 109.5 . . ?
H21P C216 H21Q 109.5 . . ?
C235 N230 C233 111.4(6) . . ?
C235 N230 C231 105.6(5) . . ?
C233 N230 C231 111.6(6) . . ?
C235 N230 C230 111.1(5) . . ?
C233 N230 C230 105.8(5) . . ?
C231 N230 C230 111.4(5) . . ?
C23 C230 N230 114.8(6) . . ?
C23 C230 H23A 108.6 . . ?
N230 C230 H23A 108.6 . . ?
C23 C230 H23B 108.6 . . ?
N230 C230 H23B 108.6 . . ?
H23A C230 H23B 107.5 . . ?
C232 C231 N230 115.0(7) . . ?
C232 C231 H23C 108.5 . . ?
N230 C231 H23C 108.5 . . ?
C232 C231 H23D 108.5 . . ?
N230 C231 H23D 108.5 . . ?
H23C C231 H23D 107.5 . . ?
C231 C232 H23I 109.5 . . ?
C231 C232 H23J 109.5 . . ?
H23I C232 H23J 109.5 . . ?
C231 C232 H23K 109.5 . . ?
H23I C232 H23K 109.5 . . ?
H23J C232 H23K 109.5 . . ?
N230 C233 C234 114.2(6) . . ?
N230 C233 H23E 108.7 . . ?
C234 C233 H23E 108.7 . . ?
N230 C233 H23F 108.7 . . ?
C234 C233 H23F 108.7 . . ?
H23E C233 H23F 107.6 . . ?
C233 C234 H23L 109.5 . . ?
C233 C234 H23M 109.5 . . ?
H23L C234 H23M 109.5 . . ?
C233 C234 H23N 109.5 . . ?
H23L C234 H23N 109.5 . . ?
H23M C234 H23N 109.5 . . ?
N230 C235 C236 115.3(6) . . ?
N230 C235 H23G 108.4 . . ?
C236 C235 H23G 108.4 . . ?
N230 C235 H23H 108.4 . . ?
C236 C235 H23H 108.4 . . ?
H23G C235 H23H 107.5 . . ?
C235 C236 H23O 109.5 . . ?
C235 C236 H23P 109.5 . . ?
H23O C236 H23P 109.5 . . ?
C235 C236 H23Q 109.5 . . ?
H23O C236 H23Q 109.5 . . ?
H23P C236 H23Q 109.5 . . ?
C253 N250 C251 112.0(6) . . ?
C253 N250 C255 108.4(6) . . ?
C251 N250 C255 108.2(6) . . ?
C253 N250 C250 108.7(6) . . ?
C251 N250 C250 108.0(6) . . ?
C255 N250 C250 111.7(6) . . ?
C25 C250 N250 115.3(6) . . ?
C25 C250 H25A 108.5 . . ?
N250 C250 H25A 108.5 . . ?
C25 C250 H25B 108.5 . . ?
N250 C250 H25B 108.5 . . ?
H25A C250 H25B 107.5 . . ?
N250 C251 C252 115.5(7) . . ?
N250 C251 H25C 108.4 . . ?
C252 C251 H25C 108.4 . . ?
N250 C251 H25D 108.4 . . ?
C252 C251 H25D 108.4 . . ?
H25C C251 H25D 107.5 . . ?
C251 C252 H25I 109.5 . . ?
C251 C252 H25J 109.5 . . ?
H25I C252 H25J 109.5 . . ?
C251 C252 H25K 109.5 . . ?
H25I C252 H25K 109.5 . . ?
H25J C252 H25K 109.5 . . ?
C254 C253 N250 114.2(7) . . ?
C254 C253 H25E 108.7 . . ?
N250 C253 H25E 108.7 . . ?
C254 C253 H25F 108.7 . . ?
N250 C253 H25F 108.7 . . ?
H25E C253 H25F 107.6 . . ?
C253 C254 H25L 109.5 . . ?
C253 C254 H25M 109.5 . . ?
H25L C254 H25M 109.5 . . ?
C253 C254 H25N 109.5 . . ?
H25L C254 H25N 109.5 . . ?
H25M C254 H25N 109.5 . . ?
N250 C255 C256 115.1(7) . . ?
N250 C255 H25G 108.5 . . ?
C256 C255 H25G 108.5 . . ?
N250 C255 H25H 108.5 . . ?
C256 C255 H25H 108.5 . . ?
H25G C255 H25H 107.5 . . ?
C255 C256 H25O 109.5 . . ?
C255 C256 H25P 109.5 . . ?
H25O C256 H25P 109.5 . . ?
C255 C256 H25Q 109.5 . . ?
H25O C256 H25Q 109.5 . . ?
H25P C256 H25Q 109.5 . . ?
H01A O01W H01B 108.4 . . ?
H02A O02W H02B 108.4 . . ?
H03A O03W H03B 108.4 . . ?
H04A O04W H04B 108.4 . . ?
H05A O05W H05B 108.4 . . ?

loop_
_geom_bond_atom_site_label_1
_geom_bond_atom_site_label_2
_geom_bond_distance
_geom_bond_site_symmetry_2
_geom_bond_publ_flag
C11 C16 1.391(9) . ?
C11 C12 1.396(9) . ?
C11 C110 1.508(9) . ?
C12 C13 1.396(9) . ?
C12 H12 0.9500 . ?
C13 C14 1.387(10) . ?
C13 C130 1.513(9) . ?
C14 C15 1.390(10) . ?
C14 H14 0.9500 . ?
C15 C16 1.392(10) . ?
C15 C150 1.511(9) . ?
C16 H16 0.9500 . ?
N110 C113 1.513(9) . ?
N110 C115 1.522(9) . ?
N110 C110 1.527(9) . ?
N110 C111 1.534(9) . ?
C110 H11A 0.9900 . ?
C110 H11B 0.9900 . ?
C111 C112 1.505(10) . ?
C111 H11C 0.9900 . ?
C111 H11D 0.9900 . ?
C112 H11I 0.9800 . ?
C112 H11J 0.9800 . ?
C112 H11K 0.9800 . ?
C113 C114 1.506(12) . ?
C113 H11E 0.9900 . ?
C113 H11F 0.9900 . ?
C114 H11L 0.9800 . ?
C114 H11M 0.9800 . ?
C114 H11N 0.9800 . ?
C115 C116 1.514(11) . ?
C115 H11G 0.9900 . ?
C115 H11H 0.9900 . ?
C116 H11O 0.9800 . ?
C116 H11P 0.9800 . ?
C116 H11Q 0.9800 . ?
N130 C135 1.517(9) . ?
N130 C131 1.522(9) . ?
N130 C133 1.524(9) . ?
N130 C130 1.530(9) . ?
C130 H13A 0.9900 . ?
C130 H13B 0.9900 . ?
C131 C132 1.499(12) . ?
C131 H13C 0.9900 . ?
C131 H13D 0.9900 . ?
C132 H13I 0.9800 . ?
C132 H13J 0.9800 . ?
C132 H13K 0.9800 . ?
C133 C134 1.509(11) . ?
C133 H13E 0.9900 . ?
C133 H13F 0.9900 . ?
C134 H13L 0.9800 . ?
C134 H13M 0.9800 . ?
C134 H13N 0.9800 . ?
C135 C136 1.515(10) . ?
C135 H13G 0.9900 . ?
C135 H13H 0.9900 . ?
C136 H13O 0.9800 . ?
C136 H13P 0.9800 . ?
C136 H13Q 0.9800 . ?
N150 C153 1.516(10) . ?
N150 C150 1.520(9) . ?
N150 C155 1.521(10) . ?
N150 C151 1.530(10) . ?
C150 H15A 0.9900 . ?
C150 H15B 0.9900 . ?
C151 C152 1.541(11) . ?
C151 H15C 0.9900 . ?
C151 H15D 0.9900 . ?
C152 H15I 0.9800 . ?
C152 H15J 0.9800 . ?
C152 H15K 0.9800 . ?
C153 C154 1.527(13) . ?
C153 H15E 0.9900 . ?
C153 H15F 0.9900 . ?
C154 H15L 0.9800 . ?
C154 H15M 0.9800 . ?
C154 H15N 0.9800 . ?
C155 C156 1.513(12) . ?
C155 H15G 0.9900 . ?
C155 H15H 0.9900 . ?
C156 H15O 0.9800 . ?
C156 H15P 0.9800 . ?
C156 H15Q 0.9800 . ?
C21 C22 1.395(10) . ?
C21 C26 1.397(9) . ?
C21 C210 1.504(10) . ?
C22 C23 1.390(10) . ?
C22 H22 0.9500 . ?
C23 C24 1.399(10) . ?
C23 C230 1.513(9) . ?
C24 C25 1.386(10) . ?
C24 H24 0.9500 . ?
C25 C26 1.391(10) . ?
C25 C250 1.511(10) . ?
C26 H26 0.9500 . ?
N210 C215 1.504(10) . ?
N210 C213 1.511(10) . ?
N210 C210 1.520(9) . ?
N210 C211 1.528(9) . ?
C210 H21A 0.9900 . ?
C210 H21B 0.9900 . ?
C211 C212 1.394(14) . ?
C211 C22' 1.410(15) . ?
C211 H21C 0.9900 . ?
C211 H21D 0.9900 . ?
C211 H21R 0.9900 . ?
C211 H21S 0.9900 . ?
C212 H21I 0.9800 . ?
C212 H21J 0.9800 . ?
C212 H21K 0.9800 . ?
C22' H22A 0.9800 . ?
C22' H22B 0.9800 . ?
C22' H22C 0.9800 . ?
C213 C24' 1.352(16) . ?
C213 C214 1.368(15) . ?
C213 H21E 0.9900 . ?
C213 H21F 0.9900 . ?
C213 H21T 0.9900 . ?
C213 H21U 0.9900 . ?
C214 H21L 0.9800 . ?
C214 H21M 0.9800 . ?
C214 H21N 0.9800 . ?
C24' H24A 0.9800 . ?
C24' H24B 0.9800 . ?
C24' H24C 0.9800 . ?
C215 C216 1.532(14) . ?
C215 H21G 0.9900 . ?
C215 H21H 0.9900 . ?
C216 H21O 0.9800 . ?
C216 H21P 0.9800 . ?
C216 H21Q 0.9800 . ?
N230 C235 1.517(9) . ?
N230 C233 1.519(9) . ?
N230 C231 1.522(9) . ?
N230 C230 1.525(9) . ?
C230 H23A 0.9900 . ?
C230 H23B 0.9900 . ?
C231 C232 1.512(11) . ?
C231 H23C 0.9900 . ?
C231 H23D 0.9900 . ?
C232 H23I 0.9800 . ?
C232 H23J 0.9800 . ?
C232 H23K 0.9800 . ?
C233 C234 1.521(11) . ?
C233 H23E 0.9900 . ?
C233 H23F 0.9900 . ?
C234 H23L 0.9800 . ?
C234 H23M 0.9800 . ?
C234 H23N 0.9800 . ?
C235 C236 1.521(10) . ?
C235 H23G 0.9900 . ?
C235 H23H 0.9900 . ?
C236 H23O 0.9800 . ?
C236 H23P 0.9800 . ?
C236 H23Q 0.9800 . ?
N250 C253 1.519(10) . ?
N250 C251 1.523(10) . ?
N250 C255 1.525(10) . ?
N250 C250 1.532(9) . ?
C250 H25A 0.9900 . ?
C250 H25B 0.9900 . ?
C251 C252 1.533(12) . ?
C251 H25C 0.9900 . ?
C251 H25D 0.9900 . ?
C252 H25I 0.9800 . ?
C252 H25J 0.9800 . ?
C252 H25K 0.9800 . ?
C253 C254 1.514(14) . ?
C253 H25E 0.9900 . ?
C253 H25F 0.9900 . ?
C254 H25L 0.9800 . ?
C254 H25M 0.9800 . ?
C254 H25N 0.9800 . ?
C255 C256 1.527(12) . ?
C255 H25G 0.9900 . ?
C255 H25H 0.9900 . ?
C256 H25O 0.9800 . ?
C256 H25P 0.9800 . ?
C256 H25Q 0.9800 . ?
O01W H01A 0.8500 . ?
O01W H01B 0.8502 . ?
O02W H02A 0.8500 . ?
O02W H02B 0.8499 . ?
O03W H03A 0.8500 . ?
O03W H03B 0.8500 . ?
O04W H04A 0.8499 . ?
O04W H04B 0.8500 . ?
O05W H05A 0.8500 . ?
O05W H05B 0.8500 . ?

loop_
_geom_hbond_atom_site_label_D
_geom_hbond_atom_site_label_H
_geom_hbond_atom_site_label_A
_geom_hbond_distance_DH
_geom_hbond_distance_HA
_geom_hbond_distance_DA
_geom_hbond_angle_DHA
_geom_hbond_site_symmetry_A
O01W H01A O06W 0.85 1.80 2.645(8) 179.7 .
O01W H01B O10W 0.85 1.88 2.732(16) 179.6 .
O02W H02A Br1 0.85 2.49 3.341(5) 178.7 .
O02W H02B Br3 0.85 2.55 3.402(4) 178.6 .
O03W H03A Br1 0.85 2.44 3.286(3) 175.7 .
O03W H03B Br3 0.85 2.44 3.288(3) 175.7 .
O04W H04A Br4 0.85 2.51 3.351(5) 172.9 .
O04W H04B Br6 0.85 2.65 3.484(6) 166.0 1_556
O04W H04B Br6' 0.85 2.13 2.894(7) 148.6 1_556
O05W H05A O04W 0.85 1.86 2.709 176.6 .
O05W H05B Br2 0.85 2.44 3.289(5) 176.6 .
O01W H01A O06W 0.85 1.80 2.645(8) 179.7 .
O01W H01B O10W 0.85 1.88 2.732(16) 179.6 .
O02W H02A Br1 0.85 2.49 3.341(5) 178.7 .
O02W H02B Br3 0.85 2.55 3.402(4) 178.6 .
O03W H03A Br1 0.85 2.44 3.286(3) 175.7 .
O03W H03B Br3 0.85 2.44 3.288(3) 175.7 .
O04W H04A Br4 0.85 2.51 3.351(5) 172.9 .
O04W H04B Br6 0.85 2.65 3.484(6) 166.0 1_556
O04W H04B Br6' 0.85 2.13 2.894(7) 148.6 1_556
O05W H05A O04W 0.85 1.86 2.709 176.6 .
O05W H05B Br2 0.85 2.44 3.289(5) 176.6 .
C110 H11A Br3 0.99 2.76 3.749(7) 173.3 .
C110 H11B Br1 0.99 2.88 3.807(7) 156.0 4_565
C111 H11C O06W 0.99 2.65 3.380(11) 130.7 .
C111 H11D Br1 0.99 2.95 3.911(8) 163.0 4_565
C112 H11K Br2 0.98 2.93 3.900(9) 169.1 4_665
C113 H11F O05W 0.99 2.62 3.544(10) 156.0 4_665
C114 H11L Br5 0.98 2.86 3.598(9) 132.3 .
C115 H11G O01W 0.99 2.57 3.461(9) 149.3 .
C115 H11H Br2 0.99 3.05 3.981(8) 158.0 4_665
C130 H13A O02W 0.99 2.48 3.437(9) 162.2 4_565
C132 H13J Br5 0.98 3.07 4.012(10) 160.5 2_545
C133 H13E O13W 0.99 2.65 3.561(8) 153.6 .
C133 H13F Br3 0.99 2.83 3.782(8) 161.2 4_565
C134 H13N Br6 0.98 2.93 3.845(9) 156.3 .
C135 H13H Br4 0.99 2.93 3.764(7) 142.4 1_554
C150 H15A Br5' 0.99 2.89 3.795(8) 151.8 2_545
C150 H15B O03W 0.99 2.31 3.229(8) 154.1 .
C153 H15E Br6' 0.99 2.87 3.850(10) 170.0 3_655
C153 H15F Br5' 0.99 2.96 3.853(11) 150.7 2_545
C153 H15F O14W 0.99 2.58 3.227(18) 123.2 2_545
C155 H15H Br6 0.99 3.07 3.913(8) 144.4 3_655
C156 H15Q Br5 0.98 3.09 4.045(9) 164.9 2_545
C210 H21A Br1 0.99 2.92 3.908(7) 178.1 4_565
C210 H21B Br3 0.99 2.93 3.908(7) 169.1 .
C211 H21R Br2 0.99 3.01 3.970(9) 164.9 .
C212 H21J Br3 0.98 2.62 3.477(14) 146.8 .
C22' H22A O07W 0.98 2.53 3.15(2) 120.8 .
C214 H21M O08W 0.98 2.66 3.622(18) 168.3 4_566
C24' H24C Br3 0.98 3.14 3.81(3) 127.0 .
C215 H21H Br2 0.99 2.87 3.749(10) 149.1 .
C216 H21O Br4 0.98 3.03 3.947(12) 156.4 4_565
C216 H21Q Br1 0.98 2.96 3.735(15) 136.3 4_565
C230 H23A O03W 0.99 2.48 3.434(8) 161.0 .
C230 H23B Br5' 0.99 2.92 3.902(8) 171.1 2_545
C231 H23C O04W 0.99 2.59 3.563(8) 166.8 .
C232 H23I O11W 0.98 2.45 3.322(16) 147.7 .
C232 H23J Br5' 0.98 2.86 3.578(12) 130.7 2_545
C233 H23F O14W 0.99 2.39 3.272(17) 147.8 2_545
C234 H23N Br6' 0.98 3.07 3.989(10) 157.6 1_556
C235 H23G Br4 0.99 3.09 3.925(7) 142.8 .
C235 H23H Br2 0.99 2.99 3.860(7) 147.9 .
C250 H25B O02W 0.99 2.42 3.343(10) 154.6 4_565
C251 H25D Br2 0.99 3.05 3.931(9) 149.4 .
C253 H25F Br6 0.99 2.99 3.964(9) 166.3 3
C255 H25G Br6' 0.99 3.03 3.923(9) 151.3 3
C255 H25H Br2 0.99 2.91 3.784(8) 147.1 .

loop_
_geom_torsion_atom_site_label_1
_geom_torsion_atom_site_label_2
_geom_torsion_atom_site_label_3
_geom_torsion_atom_site_label_4
_geom_torsion
_geom_torsion_site_symmetry_1
_geom_torsion_site_symmetry_2
_geom_torsion_site_symmetry_3
_geom_torsion_site_symmetry_4
_geom_torsion_publ_flag
C16 C11 C12 C13 -2.8(9) . . . . ?
C110 C11 C12 C13 -178.0(6) . . . . ?
C11 C12 C13 C14 1.3(10) . . . . ?
C11 C12 C13 C130 177.4(6) . . . . ?
C12 C13 C14 C15 0.2(10) . . . . ?
C130 C13 C14 C15 -175.8(6) . . . . ?
C13 C14 C15 C16 -0.3(10) . . . . ?
C13 C14 C15 C150 174.2(6) . . . . ?
C12 C11 C16 C15 2.7(10) . . . . ?
C110 C11 C16 C15 178.0(6) . . . . ?
C14 C15 C16 C11 -1.2(10) . . . . ?
C150 C15 C16 C11 -175.6(6) . . . . ?
C16 C11 C110 N110 99.1(7) . . . . ?
C12 C11 C110 N110 -85.7(8) . . . . ?
C113 N110 C110 C11 -172.8(6) . . . . ?
C115 N110 C110 C11 -51.2(8) . . . . ?
C111 N110 C110 C11 66.4(7) . . . . ?
C113 N110 C111 C112 46.4(9) . . . . ?
C115 N110 C111 C112 -74.3(8) . . . . ?
C110 N110 C111 C112 165.1(6) . . . . ?
C115 N110 C113 C114 174.8(7) . . . . ?
C110 N110 C113 C114 -62.8(8) . . . . ?
C111 N110 C113 C114 56.4(9) . . . . ?
C113 N110 C115 C116 52.2(9) . . . . ?
C110 N110 C115 C116 -67.9(8) . . . . ?
C111 N110 C115 C116 173.4(7) . . . . ?
C14 C13 C130 N130 -91.7(8) . . . . ?
C12 C13 C130 N130 92.3(8) . . . . ?
C135 N130 C130 C13 -55.1(8) . . . . ?
C131 N130 C130 C13 63.1(8) . . . . ?
C133 N130 C130 C13 -176.1(6) . . . . ?
C135 N130 C131 C132 -174.5(6) . . . . ?
C133 N130 C131 C132 -53.3(8) . . . . ?
C130 N130 C131 C132 64.2(8) . . . . ?
C135 N130 C133 C134 59.6(8) . . . . ?
C131 N130 C133 C134 -58.5(8) . . . . ?
C130 N130 C133 C134 -179.4(7) . . . . ?
C131 N130 C135 C136 173.1(6) . . . . ?
C133 N130 C135 C136 52.0(8) . . . . ?
C130 N130 C135 C136 -65.6(7) . . . . ?
C14 C15 C150 N150 99.7(8) . . . . ?
C16 C15 C150 N150 -85.9(8) . . . . ?
C153 N150 C150 C15 -177.3(7) . . . . ?
C155 N150 C150 C15 -57.2(8) . . . . ?
C151 N150 C150 C15 61.6(8) . . . . ?
C153 N150 C151 C152 51.8(10) . . . . ?
C150 N150 C151 C152 170.8(8) . . . . ?
C155 N150 C151 C152 -68.4(9) . . . . ?
C150 N150 C153 C154 -67.2(10) . . . . ?
C155 N150 C153 C154 171.4(8) . . . . ?
C151 N150 C153 C154 51.9(10) . . . . ?
C153 N150 C155 C156 54.2(9) . . . . ?
C150 N150 C155 C156 -65.2(8) . . . . ?
C151 N150 C155 C156 175.8(6) . . . . ?
C26 C21 C22 C23 -2.6(10) . . . . ?
C210 C21 C22 C23 -177.0(6) . . . . ?
C21 C22 C23 C24 1.5(10) . . . . ?
C21 C22 C23 C230 177.0(6) . . . . ?
C22 C23 C24 C25 -0.8(10) . . . . ?
C230 C23 C24 C25 -176.3(6) . . . . ?
C23 C24 C25 C26 1.3(10) . . . . ?
C23 C24 C25 C250 175.5(6) . . . . ?
C24 C25 C26 C21 -2.5(10) . . . . ?
C250 C25 C26 C21 -176.7(6) . . . . ?
C22 C21 C26 C25 3.2(10) . . . . ?
C210 C21 C26 C25 177.4(6) . . . . ?
C22 C21 C210 N210 -91.0(8) . . . . ?
C26 C21 C210 N210 94.9(8) . . . . ?
C215 N210 C210 C21 -57.1(8) . . . . ?
C213 N210 C210 C21 -177.6(6) . . . . ?
C211 N210 C210 C21 61.3(8) . . . . ?
C215 N210 C211 C212 -171.2(10) . . . . ?
C213 N210 C211 C212 -51.0(11) . . . . ?
C210 N210 C211 C212 68.0(11) . . . . ?
C215 N210 C211 C22' -84.4(14) . . . . ?
C213 N210 C211 C22' 35.8(14) . . . . ?
C210 N210 C211 C22' 154.8(13) . . . . ?
C215 N210 C213 C24' 176(2) . . . . ?
C210 N210 C213 C24' -64(2) . . . . ?
C211 N210 C213 C24' 58(2) . . . . ?
C215 N210 C213 C214 60.1(13) . . . . ?
C210 N210 C213 C214 -179.3(11) . . . . ?
C211 N210 C213 C214 -57.7(13) . . . . ?
C213 N210 C215 C216 54.8(10) . . . . ?
C210 N210 C215 C216 -63.8(9) . . . . ?
C211 N210 C215 C216 175.1(7) . . . . ?
C22 C23 C230 N230 93.3(8) . . . . ?
C24 C23 C230 N230 -91.3(8) . . . . ?
C235 N230 C230 C23 -56.6(8) . . . . ?
C233 N230 C230 C23 -177.8(6) . . . . ?
C231 N230 C230 C23 60.8(8) . . . . ?
C235 N230 C231 C232 -175.2(6) . . . . ?
C233 N230 C231 C232 -53.9(8) . . . . ?
C230 N230 C231 C232 64.1(8) . . . . ?
C235 N230 C233 C234 61.1(9) . . . . ?
C231 N230 C233 C234 -56.7(9) . . . . ?
C230 N230 C233 C234 -178.0(7) . . . . ?
C233 N230 C235 C236 53.7(8) . . . . ?
C231 N230 C235 C236 175.0(6) . . . . ?
C230 N230 C235 C236 -64.1(8) . . . . ?
C24 C25 C250 N250 97.3(8) . . . . ?
C26 C25 C250 N250 -88.6(8) . . . . ?
C253 N250 C250 C25 -178.9(6) . . . . ?
C251 N250 C250 C25 59.4(8) . . . . ?
C255 N250 C250 C25 -59.4(8) . . . . ?
C253 N250 C251 C252 52.8(11) . . . . ?
C255 N250 C251 C252 -66.6(10) . . . . ?
C250 N250 C251 C252 172.4(8) . . . . ?
C251 N250 C253 C254 50.4(11) . . . . ?
C255 N250 C253 C254 169.6(9) . . . . ?
C250 N250 C253 C254 -68.9(11) . . . . ?
C253 N250 C255 C256 55.0(9) . . . . ?
C251 N250 C255 C256 176.6(7) . . . . ?
C250 N250 C255 C256 -64.7(9) . . . . ?
